data_7720314
loop_
_publ_author_name
'Menia, D.'
'Neururer, F. R.'
'Wurst, K.'
'Lippmann, P.'
'Esarev, I. V.'
'Seidl, M.'
'Ott, I.'
'Podewitz, M.'
'Hohloch, S.'
'Bildstein, B.'

_publ_section_title
;
 Cobalt-based metallo-mesoionic carbene gold complexes with
 antiproliferative effects.
;
_journal_issue 8
_journal_name_full 'Dalton transactions (Cambridge, England : 2003)'
_journal_page_first 3259
_journal_page_last 3265
_journal_paper_doi 10.1039/d5dt02549d
_journal_volume 55
_journal_year 2026
_chemical_formula_moiety 'C64 H80 Au2 Co N4, F6 P, C2 H3 N'
_chemical_formula_sum 'C66 H83 Au2 Co F6 N5 P'
_chemical_formula_weight 1544.20
_space_group_crystal_system monoclinic
_space_group_IT_number 14
_space_group_name_Hall '-P 2yn'
_space_group_name_H-M_alt 'P 1 21/n 1'
_atom_sites_solution_hydrogens geom
_audit_creation_date 2023-05-03
_audit_creation_method
;
Olex2 1.5
(compiled 2022.04.07 svn.rca3783a0 for OlexSys, GUI svn.r6498)
;
_audit_update_record
;
2023-12-17 deposited with the CCDC.	2025-12-02 downloaded from the CCDC.
;
_cell_angle_alpha 90
_cell_angle_beta 107.1050(10)
_cell_angle_gamma 90
_cell_formula_units_Z 4
_cell_length_a 18.8509(6)
_cell_length_b 18.2773(6)
_cell_length_c 19.9621(6)
_cell_measurement_reflns_used 9486
_cell_measurement_temperature 173.00
_cell_measurement_theta_max 28.305
_cell_measurement_theta_min 2.499
_cell_volume 6573.6(4)
_computing_cell_refinement 'SAINT V8.40A (Bruker, 2019)'
_computing_data_collection 'Bruker Apex 4 v2021.4-0'
_computing_data_reduction 'SAINT V8.40A (Bruker, 2019)'
_computing_molecular_graphics 'Olex2 1.5 (Dolomanov et al., 2009)'
_computing_publication_material 'Olex2 1.5 (Dolomanov et al., 2009)'
_computing_structure_refinement 'XL  (Sheldrick, 2008)'
_computing_structure_solution 'SHELXT 2014/5 (Sheldrick, 2014)'
_diffrn_ambient_temperature 173.00
_diffrn_detector_area_resol_mean 7.41
_diffrn_measured_fraction_theta_full 0.999
_diffrn_measured_fraction_theta_max 0.997
_diffrn_measurement_device_type 'Bruker D8 QUEST PHOTON III C14'
_diffrn_measurement_method '\f and \w shutterless scans'
_diffrn_radiation_monochromator 'multi layered optics'
_diffrn_radiation_type MoK\a
_diffrn_radiation_wavelength 0.71073
_diffrn_reflns_av_R_equivalents 0.0563
_diffrn_reflns_av_unetI/netI 0.0286
_diffrn_reflns_Laue_measured_fraction_full 0.999
_diffrn_reflns_Laue_measured_fraction_max 0.997
_diffrn_reflns_limit_h_max 25
_diffrn_reflns_limit_h_min -25
_diffrn_reflns_limit_k_max 24
_diffrn_reflns_limit_k_min -24
_diffrn_reflns_limit_l_max 26
_diffrn_reflns_limit_l_min -26
_diffrn_reflns_number 177936
_diffrn_reflns_point_group_measured_fraction_full 0.999
_diffrn_reflns_point_group_measured_fraction_max 0.997
_diffrn_reflns_theta_full 25.242
_diffrn_reflns_theta_max 28.354
_diffrn_reflns_theta_min 2.090
_diffrn_source 'Incoatec Microfocus'
_diffrn_source_current 1.0
_diffrn_source_power 0.05
_diffrn_source_voltage 50.0
_exptl_absorpt_coefficient_mu 4.785
_exptl_absorpt_correction_T_max 0.5263
_exptl_absorpt_correction_T_min 0.3143
_exptl_absorpt_correction_type multi-scan
_exptl_absorpt_process_details
;
SADABS-2016/2 (Bruker,2016/2) was used for absorption correction.
wR2(int) was 0.1007 before and 0.0651 after correction.
The Ratio of minimum to maximum transmission is 0.5972.
The \l/2 correction factor is Not present.
;
_exptl_crystal_colour yellow
_exptl_crystal_colour_primary yellow
_exptl_crystal_density_diffrn 1.560
_exptl_crystal_description prism
_exptl_crystal_F_000 3072
_exptl_crystal_size_max 0.21
_exptl_crystal_size_mid 0.2
_exptl_crystal_size_min 0.19
_refine_diff_density_max 0.681
_refine_diff_density_min -0.563
_refine_diff_density_rms 0.072
_refine_ls_extinction_method none
_refine_ls_goodness_of_fit_ref 1.029
_refine_ls_hydrogen_treatment constr
_refine_ls_matrix_type full
_refine_ls_number_parameters 747
_refine_ls_number_reflns 16390
_refine_ls_number_restraints 0
_refine_ls_restrained_S_all 1.029
_refine_ls_R_factor_all 0.0242
_refine_ls_R_factor_gt 0.0191
_refine_ls_shift/su_max 0.003
_refine_ls_shift/su_mean 0.000
_refine_ls_structure_factor_coef Fsqd
_refine_ls_weighting_details 'w=1/[\s^2^(Fo^2^)+(0.0138P)^2^+4.2621P] where P=(Fo^2^+2Fc^2^)/3'
_refine_ls_weighting_scheme calc
_refine_ls_wR_factor_gt 0.0440
_refine_ls_wR_factor_ref 0.0460
_reflns_Friedel_coverage 0.000
_reflns_number_gt 14666
_reflns_number_total 16390
_reflns_threshold_expression 'I > 2\s(I)'
_cod_data_source_file d5dt02549d2.cif
_cod_data_source_block bi323
_cod_database_code 7720314
_shelx_shelxl_version_number 2018/3
_shelx_space_group_comment
;
The symmetry employed for this shelxl refinement is uniquely defined
by the following loop, which should always be used as a source of
symmetry information in preference to the above space-group names.
They are only intended as comments.
;
_shelx_estimated_absorpt_t_max 0.463
_shelx_estimated_absorpt_t_min 0.433
_olex2_refinement_description
;
1. Fixed Uiso
 At 1.2 times of:
  All C(H) groups
 At 1.5 times of:
  All C(H,H,H) groups
2.a Ternary CH refined with riding coordinates:
 C1(H1), C2(H2), C3(H3), C4(H4), C6(H6), C7(H7), C8(H8), C9(H9), C20(H20),
 C23(H23), C32(H32), C35(H35), C47(H47), C50(H50), C59(H59), C62(H62)
2.b Aromatic/amide H refined with riding coordinates:
 C12(H12), C13(H13), C16(H16), C17(H17), C18(H18), C28(H28), C29(H29),
 C30(H30), C39(H39), C40(H40), C43(H43), C44(H44), C45(H45), C55(H55), C56(H56),
  C57(H57)
2.c Idealised Me refined as rotating group:
 C21(H21A,H21B,H21C), C22(H22A,H22B,H22C), C24(H24A,H24B,H24C), C25(H25A,H25B,
 H25C), C33(H33A,H33B,H33C), C34(H34A,H34B,H34C), C36(H36A,H36B,H36C), C37(H37A,
 H37B,H37C), C48(H48A,H48B,H48C), C49(H49A,H49B,H49C), C51(H51A,H51B,H51C),
 C52(H52A,H52B,H52C), C60(H60A,H60B,H60C), C61(H61A,H61B,H61C), C63(H63A,H63B,
 H63C), C64(H64A,H64B,H64C), C66(H66A,H66B,H66C)
;
_olex2_submission_special_instructions 'No special instructions were received'

loop_
_space_group_symop_operation_xyz
'x, y, z'
'-x+1/2, y+1/2, -z+1/2'
'-x, -y, -z'
'x-1/2, -y-1/2, z-1/2'

loop_
_atom_site_label
_atom_site_type_symbol
_atom_site_fract_x
_atom_site_fract_y
_atom_site_fract_z
_atom_site_U_iso_or_equiv
_atom_site_adp_type
_atom_site_occupancy
_atom_site_site_symmetry_order
_atom_site_calc_flag
_atom_site_refinement_flags_posn
_atom_site_refinement_flags_adp
_atom_site_refinement_flags_occupancy
_atom_site_disorder_assembly
_atom_site_disorder_group
Au1 Au 0.39422(2) 0.16497(2) 0.63991(2) 0.02441(2) Uani 1 1 d . . . . .
Au2 Au 0.32874(2) 0.26081(2) 0.32288(2) 0.02239(2) Uani 1 1 d . . . . .
Co1 Co 0.35209(2) 0.12258(2) 0.45753(2) 0.02388(6) Uani 1 1 d . . . . .
N1 N 0.28962(10) 0.22582(11) 0.71623(10) 0.0292(4) Uani 1 1 d . . . . .
N2 N 0.40122(9) 0.22672(10) 0.78345(9) 0.0254(4) Uani 1 1 d . . . . .
N3 N 0.43620(9) 0.34237(9) 0.26117(9) 0.0226(3) Uani 1 1 d . . . . .
N4 N 0.32974(9) 0.39359(9) 0.23150(8) 0.0218(3) Uani 1 1 d . . . . .
C5 C 0.45047(12) 0.16942(15) 0.50933(13) 0.0378(6) Uani 1 1 d . . . . .
H1 H 0.459861 0.223316 0.513400 0.045 Uiso 1 1 calc R U . . .
C4 C 0.45775(13) 0.12503(19) 0.45332(13) 0.0495(8) Uani 1 1 d . . . . .
H2 H 0.474496 0.141665 0.412702 0.059 Uiso 1 1 calc R U . . .
C3 C 0.43703(15) 0.05335(17) 0.46538(13) 0.0495(8) Uani 1 1 d . . . . .
H3 H 0.436608 0.009796 0.434953 0.059 Uiso 1 1 calc R U . . .
C2 C 0.41769(14) 0.05384(14) 0.52934(12) 0.0395(6) Uani 1 1 d . . . . .
H4 H 0.399775 0.010467 0.550271 0.047 Uiso 1 1 calc R U . . .
C1 C 0.42571(11) 0.12649(13) 0.55801(11) 0.0300(5) Uani 1 1 d . . . . .
C6 C 0.27623(12) 0.10859(12) 0.36254(11) 0.0311(5) Uani 1 1 d . . . . .
H6 H 0.285115 0.081664 0.322148 0.037 Uiso 1 1 calc R U . . .
C7 C 0.25149(13) 0.07624(15) 0.41666(14) 0.0426(6) Uani 1 1 d . . . . .
H7 H 0.239209 0.023409 0.420098 0.051 Uiso 1 1 calc R U . . .
C8 C 0.24707(12) 0.13149(16) 0.46422(13) 0.0405(6) Uani 1 1 d . . . . .
H8 H 0.231294 0.125067 0.507505 0.049 Uiso 1 1 calc R U . . .
C9 C 0.26974(11) 0.19789(13) 0.43999(12) 0.0315(5) Uani 1 1 d . . . . .
H9 H 0.273516 0.246133 0.464430 0.038 Uiso 1 1 calc R U . . .
C10 C 0.28797(10) 0.18533(11) 0.37574(11) 0.0241(4) Uani 1 1 d . . . . .
C11 C 0.35981(11) 0.20736(11) 0.71864(10) 0.0246(4) Uani 1 1 d . . . . .
C12 C 0.28760(13) 0.25674(14) 0.77874(12) 0.0355(5) Uani 1 1 d . . . . .
H12 H 0.244848 0.274009 0.789807 0.043 Uiso 1 1 calc R U . . .
C13 C 0.35829(13) 0.25769(13) 0.82117(12) 0.0337(5) Uani 1 1 d . . . . .
H13 H 0.375029 0.276041 0.867700 0.040 Uiso 1 1 calc R U . . .
C14 C 0.22684(12) 0.21787(15) 0.65425(12) 0.0345(5) Uani 1 1 d . . . . .
C15 C 0.20849(13) 0.27767(15) 0.60848(13) 0.0400(6) Uani 1 1 d . . . . .
C16 C 0.14862(15) 0.26790(19) 0.54812(14) 0.0522(8) Uani 1 1 d . . . . .
H16 H 0.134395 0.306844 0.515379 0.063 Uiso 1 1 calc R U . . .
C17 C 0.10996(14) 0.2031(2) 0.53522(15) 0.0570(8) Uani 1 1 d . . . . .
H17 H 0.069350 0.198085 0.493924 0.068 Uiso 1 1 calc R U . . .
C18 C 0.12915(14) 0.1455(2) 0.58107(15) 0.0531(8) Uani 1 1 d . . . . .
H18 H 0.101660 0.101236 0.571243 0.064 Uiso 1 1 calc R U . . .
C19 C 0.18889(13) 0.15140(16) 0.64228(14) 0.0414(6) Uani 1 1 d . . . . .
C20 C 0.25070(16) 0.34941(15) 0.62317(15) 0.0475(6) Uani 1 1 d . . . . .
H20 H 0.289401 0.344798 0.669577 0.057 Uiso 1 1 calc R U . . .
C21 C 0.2902(2) 0.3651(2) 0.5684(2) 0.0752(11) Uani 1 1 d . . . . .
H21A H 0.326176 0.326157 0.569249 0.113 Uiso 1 1 calc R U . . .
H21B H 0.316054 0.412115 0.578660 0.113 Uiso 1 1 calc R U . . .
H21C H 0.253691 0.367081 0.521859 0.113 Uiso 1 1 calc R U . . .
C22 C 0.1992(2) 0.4124(2) 0.6285(2) 0.0850(12) Uani 1 1 d . . . . .
H22A H 0.160325 0.417804 0.583712 0.128 Uiso 1 1 calc R U . . .
H22B H 0.227904 0.457786 0.639449 0.128 Uiso 1 1 calc R U . . .
H22C H 0.176413 0.401812 0.665652 0.128 Uiso 1 1 calc R U . . .
C23 C 0.21124(15) 0.08749(17) 0.69247(16) 0.0510(7) Uani 1 1 d . . . . .
H23 H 0.251015 0.104840 0.734636 0.061 Uiso 1 1 calc R U . . .
C24 C 0.2433(2) 0.02506(19) 0.6595(2) 0.0750(10) Uani 1 1 d . . . . .
H24A H 0.259025 -0.014738 0.693588 0.113 Uiso 1 1 calc R U . . .
H24B H 0.286079 0.042883 0.645899 0.113 Uiso 1 1 calc R U . . .
H24C H 0.205301 0.006964 0.617995 0.113 Uiso 1 1 calc R U . . .
C25 C 0.1457(2) 0.0610(3) 0.7171(2) 0.0935(14) Uani 1 1 d . . . . .
H25A H 0.105630 0.044146 0.676546 0.140 Uiso 1 1 calc R U . . .
H25B H 0.127787 0.101290 0.740054 0.140 Uiso 1 1 calc R U . . .
H25C H 0.162014 0.020497 0.750244 0.140 Uiso 1 1 calc R U . . .
C26 C 0.48052(11) 0.21623(12) 0.80817(11) 0.0256(4) Uani 1 1 d . . . . .
C27 C 0.52632(13) 0.26914(12) 0.79226(14) 0.0371(5) Uani 1 1 d . . . . .
C28 C 0.60233(14) 0.25510(14) 0.81318(16) 0.0443(6) Uani 1 1 d . . . . .
H28 H 0.635270 0.289807 0.803061 0.053 Uiso 1 1 calc R U . . .
C29 C 0.63032(13) 0.19202(14) 0.84811(14) 0.0401(6) Uani 1 1 d . . . . .
H29 H 0.682248 0.183135 0.861021 0.048 Uiso 1 1 calc R U . . .
C30 C 0.58432(13) 0.14156(14) 0.86466(12) 0.0370(5) Uani 1 1 d . . . . .
H30 H 0.604942 0.098752 0.889938 0.044 Uiso 1 1 calc R U . . .
C31 C 0.50764(12) 0.15219(12) 0.84489(11) 0.0293(4) Uani 1 1 d . . . . .
C32 C 0.49577(17) 0.33990(15) 0.7557(2) 0.0638(10) Uani 1 1 d . . . . .
H32 H 0.440574 0.334992 0.737680 0.077 Uiso 1 1 calc R U . . .
C33 C 0.5239(3) 0.3555(3) 0.6943(3) 0.137(3) Uani 1 1 d . . . . .
H33A H 0.501000 0.400566 0.671173 0.206 Uiso 1 1 calc R U . . .
H33B H 0.511094 0.314724 0.661070 0.206 Uiso 1 1 calc R U . . .
H33C H 0.577912 0.361460 0.710596 0.206 Uiso 1 1 calc R U . . .
C34 C 0.5135(3) 0.40212(19) 0.8112(3) 0.122(2) Uani 1 1 d . . . . .
H34A H 0.567352 0.405535 0.832424 0.183 Uiso 1 1 calc R U . . .
H34B H 0.489738 0.391375 0.847630 0.183 Uiso 1 1 calc R U . . .
H34C H 0.494651 0.448671 0.788536 0.183 Uiso 1 1 calc R U . . .
C35 C 0.45683(14) 0.09521(14) 0.86073(14) 0.0426(6) Uani 1 1 d . . . . .
H35 H 0.406002 0.116950 0.849553 0.051 Uiso 1 1 calc R U . . .
C36 C 0.4524(2) 0.02890(17) 0.8137(3) 0.0888(14) Uani 1 1 d . . . . .
H36A H 0.437612 0.044529 0.764563 0.133 Uiso 1 1 calc R U . . .
H36B H 0.415698 -0.005668 0.821114 0.133 Uiso 1 1 calc R U . . .
H36C H 0.501091 0.005080 0.825086 0.133 Uiso 1 1 calc R U . . .
C37 C 0.4810(2) 0.0749(3) 0.9381(2) 0.0979(16) Uani 1 1 d . . . . .
H37A H 0.529040 0.049853 0.949685 0.147 Uiso 1 1 calc R U . . .
H37B H 0.443927 0.042296 0.947902 0.147 Uiso 1 1 calc R U . . .
H37C H 0.485457 0.119312 0.966478 0.147 Uiso 1 1 calc R U . . .
C38 C 0.36781(11) 0.33711(10) 0.26946(10) 0.0223(4) Uani 1 1 d . . . . .
C39 C 0.44060(12) 0.40091(12) 0.21850(11) 0.0286(4) Uani 1 1 d . . . . .
H39 H 0.482808 0.415428 0.204992 0.034 Uiso 1 1 calc R U . . .
C40 C 0.37380(11) 0.43306(12) 0.19999(11) 0.0277(4) Uani 1 1 d . . . . .
H40 H 0.359462 0.474867 0.170866 0.033 Uiso 1 1 calc R U . . .
C41 C 0.49839(11) 0.29636(12) 0.29596(11) 0.0267(4) Uani 1 1 d . . . . .
C42 C 0.54233(13) 0.31721(13) 0.36248(12) 0.0354(5) Uani 1 1 d . . . . .
C43 C 0.60265(15) 0.27210(16) 0.39447(15) 0.0479(7) Uani 1 1 d . . . . .
H43 H 0.633768 0.284181 0.439906 0.057 Uiso 1 1 calc R U . . .
C44 C 0.61774(14) 0.21105(17) 0.36177(15) 0.0503(7) Uani 1 1 d . . . . .
H44 H 0.659073 0.181274 0.384621 0.060 Uiso 1 1 calc R U . . .
C45 C 0.57352(14) 0.19222(15) 0.29585(14) 0.0418(6) Uani 1 1 d . . . . .
H45 H 0.584901 0.149527 0.273889 0.050 Uiso 1 1 calc R U . . .
C46 C 0.51222(12) 0.23478(12) 0.26068(12) 0.0310(5) Uani 1 1 d . . . . .
C47 C 0.52682(15) 0.38567(15) 0.39911(13) 0.0440(6) Uani 1 1 d . . . . .
H47 H 0.481531 0.409310 0.367296 0.053 Uiso 1 1 calc R U . . .
C48 C 0.5107(2) 0.3690(2) 0.46716(18) 0.0668(9) Uani 1 1 d . . . . .
H48A H 0.467648 0.336376 0.458162 0.100 Uiso 1 1 calc R U . . .
H48B H 0.500095 0.414599 0.488143 0.100 Uiso 1 1 calc R U . . .
H48C H 0.553932 0.345074 0.499414 0.100 Uiso 1 1 calc R U . . .
C49 C 0.5904(2) 0.4403(2) 0.4107(2) 0.0781(11) Uani 1 1 d . . . . .
H49A H 0.635124 0.419789 0.443755 0.117 Uiso 1 1 calc R U . . .
H49B H 0.576905 0.485871 0.429837 0.117 Uiso 1 1 calc R U . . .
H49C H 0.599982 0.450479 0.365940 0.117 Uiso 1 1 calc R U . . .
C50 C 0.46277(13) 0.21311(13) 0.18939(13) 0.0367(5) Uani 1 1 d . . . . .
H50 H 0.430675 0.256033 0.169252 0.044 Uiso 1 1 calc R U . . .
C51 C 0.41186(18) 0.15007(18) 0.19687(18) 0.0608(8) Uani 1 1 d . . . . .
H51A H 0.379195 0.136646 0.150514 0.091 Uiso 1 1 calc R U . . .
H51B H 0.381770 0.165564 0.226864 0.091 Uiso 1 1 calc R U . . .
H51C H 0.442116 0.107732 0.218001 0.091 Uiso 1 1 calc R U . . .
C52 C 0.50637(18) 0.19273(17) 0.13890(15) 0.0526(7) Uani 1 1 d . . . . .
H52A H 0.534716 0.147893 0.155159 0.079 Uiso 1 1 calc R U . . .
H52B H 0.540539 0.232545 0.136977 0.079 Uiso 1 1 calc R U . . .
H52C H 0.471933 0.184635 0.092067 0.079 Uiso 1 1 calc R U . . .
C53 C 0.25424(10) 0.41280(10) 0.22805(10) 0.0219(4) Uani 1 1 d . . . . .
C54 C 0.24321(12) 0.45887(11) 0.27978(11) 0.0274(4) Uani 1 1 d . . . . .
C55 C 0.17024(13) 0.47647(13) 0.27532(13) 0.0345(5) Uani 1 1 d . . . . .
H55 H 0.160571 0.507849 0.309561 0.041 Uiso 1 1 calc R U . . .
C56 C 0.11159(13) 0.44937(13) 0.22229(13) 0.0361(5) Uani 1 1 d . . . . .
H56 H 0.062183 0.461994 0.220511 0.043 Uiso 1 1 calc R U . . .
C57 C 0.12425(12) 0.40405(13) 0.17183(12) 0.0332(5) Uani 1 1 d . . . . .
H57 H 0.083313 0.385686 0.135625 0.040 Uiso 1 1 calc R U . . .
C58 C 0.19636(11) 0.38466(11) 0.17306(11) 0.0262(4) Uani 1 1 d . . . . .
C59 C 0.30727(13) 0.48731(13) 0.33987(12) 0.0354(5) Uani 1 1 d . . . . .
H59 H 0.354263 0.477732 0.327753 0.043 Uiso 1 1 calc R U . . .
C60 C 0.31184(17) 0.44605(15) 0.40746(13) 0.0478(7) Uani 1 1 d . . . . .
H60A H 0.266658 0.455009 0.420983 0.072 Uiso 1 1 calc R U . . .
H60B H 0.355095 0.463127 0.444811 0.072 Uiso 1 1 calc R U . . .
H60C H 0.316716 0.393523 0.400008 0.072 Uiso 1 1 calc R U . . .
C61 C 0.30199(17) 0.56964(14) 0.35032(16) 0.0501(7) Uani 1 1 d . . . . .
H61A H 0.299283 0.595052 0.306408 0.075 Uiso 1 1 calc R U . . .
H61B H 0.345957 0.586264 0.387104 0.075 Uiso 1 1 calc R U . . .
H61C H 0.257349 0.580458 0.364157 0.075 Uiso 1 1 calc R U . . .
C62 C 0.21002(13) 0.33489(13) 0.11783(12) 0.0350(5) Uani 1 1 d . . . . .
H62 H 0.264689 0.333876 0.124419 0.042 Uiso 1 1 calc R U . . .
C63 C 0.1853(2) 0.25681(15) 0.12732(18) 0.0694(10) Uani 1 1 d . . . . .
H63A H 0.211183 0.239767 0.174779 0.104 Uiso 1 1 calc R U . . .
H63B H 0.197345 0.224543 0.092983 0.104 Uiso 1 1 calc R U . . .
H63C H 0.131646 0.256113 0.120290 0.104 Uiso 1 1 calc R U . . .
C64 C 0.17222(15) 0.36167(15) 0.04410(13) 0.0436(6) Uani 1 1 d . . . . .
H64A H 0.118279 0.357739 0.034338 0.065 Uiso 1 1 calc R U . . .
H64B H 0.188220 0.331728 0.010465 0.065 Uiso 1 1 calc R U . . .
H64C H 0.185703 0.412869 0.039806 0.065 Uiso 1 1 calc R U . . .
P1 P 0.37773(4) 0.36863(5) 0.00249(4) 0.04777(17) Uani 1 1 d . . . . .
F1 F 0.35285(11) 0.31736(11) 0.05618(10) 0.0682(5) Uani 1 1 d . . . . .
F2 F 0.40246(12) 0.41757(13) -0.05179(11) 0.0835(6) Uani 1 1 d . . . . .
F3 F 0.33209(11) 0.43429(11) 0.02113(11) 0.0725(5) Uani 1 1 d . . . . .
F4 F 0.42245(9) 0.30079(12) -0.01623(9) 0.0662(5) Uani 1 1 d . . . . .
F5 F 0.44955(10) 0.39259(14) 0.06348(10) 0.0813(6) Uani 1 1 d . . . . .
F6 F 0.30581(9) 0.34269(11) -0.05874(9) 0.0637(5) Uani 1 1 d . . . . .
N5 N 0.3311(2) 0.03412(19) 0.03193(18) 0.0809(9) Uani 1 1 d . . . . .
C65 C 0.31959(19) 0.0876(2) 0.00275(19) 0.0606(8) Uani 1 1 d . . . . .
C66 C 0.3073(2) 0.1567(2) -0.0316(3) 0.1008(16) Uani 1 1 d . . . . .
H66A H 0.273629 0.150694 -0.079067 0.151 Uiso 1 1 calc R U . . .
H66B H 0.354754 0.176619 -0.034123 0.151 Uiso 1 1 calc R U . . .
H66C H 0.285225 0.190413 -0.005172 0.151 Uiso 1 1 calc R U . . .

loop_
_atom_site_aniso_label
_atom_site_aniso_U_11
_atom_site_aniso_U_22
_atom_site_aniso_U_33
_atom_site_aniso_U_23
_atom_site_aniso_U_13
_atom_site_aniso_U_12
Au1 0.01892(4) 0.03293(5) 0.02074(4) -0.00196(3) 0.00484(3) 0.00200(3)
Au2 0.01969(4) 0.02461(4) 0.02288(4) 0.00350(3) 0.00627(3) 0.00142(3)
Co1 0.01894(12) 0.03093(14) 0.02091(13) 0.00151(11) 0.00451(10) 0.00599(10)
N1 0.0215(9) 0.0416(11) 0.0260(9) -0.0013(8) 0.0095(7) 0.0026(7)
N2 0.0235(8) 0.0294(9) 0.0231(8) -0.0026(7) 0.0066(7) 0.0002(7)
N3 0.0198(8) 0.0244(8) 0.0229(8) 0.0017(6) 0.0050(6) -0.0003(6)
N4 0.0205(8) 0.0225(8) 0.0219(8) 0.0012(6) 0.0054(6) -0.0004(6)
C5 0.0155(10) 0.0639(16) 0.0335(12) -0.0009(11) 0.0064(8) -0.0016(10)
C4 0.0194(11) 0.101(2) 0.0285(12) -0.0020(14) 0.0078(9) 0.0141(13)
C3 0.0435(14) 0.0703(19) 0.0296(12) -0.0087(12) 0.0027(10) 0.0361(14)
C2 0.0417(13) 0.0445(14) 0.0258(11) 0.0006(10) 0.0000(9) 0.0230(11)
C1 0.0211(10) 0.0454(13) 0.0213(10) -0.0013(9) 0.0027(8) 0.0092(9)
C6 0.0298(11) 0.0322(11) 0.0258(10) 0.0005(9) -0.0003(8) -0.0033(9)
C7 0.0313(12) 0.0438(14) 0.0443(14) 0.0176(12) -0.0017(10) -0.0118(10)
C8 0.0196(10) 0.0661(17) 0.0377(13) 0.0220(12) 0.0113(9) 0.0077(10)
C9 0.0234(10) 0.0426(13) 0.0303(11) 0.0069(10) 0.0107(8) 0.0138(9)
C10 0.0174(9) 0.0290(10) 0.0256(10) 0.0035(8) 0.0058(7) 0.0039(8)
C11 0.0224(9) 0.0287(10) 0.0229(10) 0.0010(8) 0.0072(7) -0.0006(8)
C12 0.0311(12) 0.0493(14) 0.0298(12) -0.0026(10) 0.0149(9) 0.0077(10)
C13 0.0347(12) 0.0405(13) 0.0278(11) -0.0049(9) 0.0121(9) 0.0045(10)
C14 0.0176(10) 0.0571(15) 0.0292(11) -0.0036(10) 0.0073(8) 0.0043(10)
C15 0.0278(11) 0.0603(16) 0.0330(12) 0.0016(11) 0.0109(9) 0.0130(11)
C16 0.0348(14) 0.087(2) 0.0337(14) 0.0046(14) 0.0076(11) 0.0243(14)
C17 0.0223(12) 0.107(3) 0.0377(14) -0.0145(16) 0.0033(10) 0.0074(15)
C18 0.0227(12) 0.090(2) 0.0477(16) -0.0178(16) 0.0119(11) -0.0108(13)
C19 0.0242(11) 0.0644(17) 0.0391(13) -0.0080(12) 0.0147(10) -0.0042(11)
C20 0.0506(16) 0.0508(16) 0.0421(15) 0.0062(12) 0.0151(12) 0.0156(13)
C21 0.103(3) 0.058(2) 0.080(3) -0.0022(18) 0.051(2) -0.011(2)
C22 0.087(3) 0.066(2) 0.105(3) -0.010(2) 0.032(2) 0.029(2)
C23 0.0392(14) 0.0615(18) 0.0547(17) -0.0040(14) 0.0172(12) -0.0170(13)
C24 0.081(3) 0.056(2) 0.089(3) -0.0052(19) 0.027(2) -0.0088(18)
C25 0.067(2) 0.129(4) 0.095(3) 0.028(3) 0.041(2) -0.018(2)
C26 0.0218(9) 0.0301(10) 0.0232(10) -0.0062(8) 0.0041(7) -0.0021(8)
C27 0.0319(12) 0.0280(11) 0.0494(15) -0.0033(10) 0.0091(10) -0.0042(9)
C28 0.0268(12) 0.0361(13) 0.0662(18) -0.0079(12) 0.0077(12) -0.0105(10)
C29 0.0234(11) 0.0419(13) 0.0485(14) -0.0119(11) 0.0004(10) -0.0012(10)
C30 0.0326(12) 0.0411(13) 0.0331(12) -0.0021(10) 0.0033(9) 0.0072(10)
C31 0.0306(11) 0.0336(11) 0.0236(10) -0.0032(9) 0.0079(8) 0.0013(9)
C32 0.0382(15) 0.0374(15) 0.117(3) 0.0257(17) 0.0243(17) 0.0008(12)
C33 0.120(4) 0.137(4) 0.185(6) 0.118(4) 0.092(4) 0.062(4)
C34 0.106(4) 0.0311(18) 0.220(6) -0.005(3) 0.032(4) 0.007(2)
C35 0.0390(13) 0.0436(14) 0.0520(15) 0.0175(12) 0.0240(12) 0.0103(11)
C36 0.102(3) 0.0371(16) 0.163(4) -0.014(2) 0.093(3) -0.0242(18)
C37 0.064(2) 0.163(4) 0.077(3) 0.074(3) 0.037(2) 0.030(3)
C38 0.0213(9) 0.0237(9) 0.0205(9) -0.0017(7) 0.0042(7) -0.0016(7)
C39 0.0245(10) 0.0315(11) 0.0301(11) 0.0045(9) 0.0087(8) -0.0036(8)
C40 0.0270(10) 0.0278(10) 0.0277(10) 0.0058(8) 0.0071(8) -0.0028(8)
C41 0.0181(9) 0.0310(11) 0.0300(11) 0.0066(9) 0.0056(8) 0.0005(8)
C42 0.0291(11) 0.0414(13) 0.0308(12) 0.0030(10) 0.0013(9) -0.0027(10)
C43 0.0353(13) 0.0582(17) 0.0392(14) 0.0078(12) -0.0060(11) 0.0048(12)
C44 0.0317(13) 0.0637(18) 0.0509(16) 0.0211(14) 0.0049(11) 0.0177(12)
C45 0.0374(13) 0.0419(14) 0.0470(15) 0.0097(11) 0.0137(11) 0.0138(11)
C46 0.0249(10) 0.0330(11) 0.0357(12) 0.0057(9) 0.0100(9) 0.0035(9)
C47 0.0435(14) 0.0456(14) 0.0337(13) -0.0057(11) -0.0031(10) -0.0031(11)
C48 0.079(2) 0.068(2) 0.058(2) -0.0024(17) 0.0269(18) 0.0020(18)
C49 0.097(3) 0.067(2) 0.078(3) -0.0277(19) 0.037(2) -0.034(2)
C50 0.0357(12) 0.0358(12) 0.0379(13) -0.0042(10) 0.0096(10) 0.0066(10)
C51 0.0547(18) 0.071(2) 0.063(2) -0.0273(16) 0.0264(16) -0.0212(16)
C52 0.0630(18) 0.0580(18) 0.0436(15) -0.0007(13) 0.0262(14) 0.0063(15)
C53 0.0207(9) 0.0221(9) 0.0231(9) 0.0043(7) 0.0071(7) 0.0021(7)
C54 0.0302(11) 0.0259(10) 0.0275(10) 0.0004(8) 0.0106(8) 0.0010(8)
C55 0.0367(12) 0.0355(12) 0.0365(12) -0.0001(10) 0.0186(10) 0.0065(10)
C56 0.0259(11) 0.0442(13) 0.0412(13) 0.0081(11) 0.0143(10) 0.0073(10)
C57 0.0226(10) 0.0405(13) 0.0340(12) 0.0041(10) 0.0045(9) -0.0009(9)
C58 0.0246(10) 0.0270(10) 0.0262(10) 0.0017(8) 0.0059(8) -0.0002(8)
C59 0.0353(12) 0.0406(13) 0.0298(11) -0.0098(10) 0.0086(9) -0.0021(10)
C60 0.0621(17) 0.0446(15) 0.0301(13) -0.0068(11) 0.0034(12) 0.0040(13)
C61 0.0607(18) 0.0375(14) 0.0503(16) -0.0106(12) 0.0135(14) -0.0089(13)
C62 0.0285(11) 0.0383(13) 0.0333(12) -0.0099(10) 0.0016(9) -0.0006(9)
C63 0.117(3) 0.0324(15) 0.0514(19) -0.0063(13) 0.0137(19) 0.0010(16)
C64 0.0476(15) 0.0485(15) 0.0335(13) -0.0050(11) 0.0101(11) -0.0052(12)
P1 0.0390(4) 0.0718(5) 0.0336(3) -0.0043(3) 0.0123(3) 0.0104(3)
F1 0.0701(12) 0.0900(14) 0.0521(11) 0.0129(10) 0.0299(9) 0.0162(10)
F2 0.0821(14) 0.1101(17) 0.0703(13) 0.0171(12) 0.0411(12) 0.0012(12)
F3 0.0718(12) 0.0762(13) 0.0758(13) -0.0102(10) 0.0313(11) 0.0200(10)
F4 0.0489(10) 0.1020(15) 0.0455(9) -0.0138(10) 0.0104(8) 0.0274(10)
F5 0.0525(11) 0.1333(19) 0.0534(11) -0.0318(12) 0.0081(9) -0.0031(11)
F6 0.0405(9) 0.0983(14) 0.0468(10) -0.0121(9) 0.0043(7) 0.0139(9)
N5 0.093(2) 0.076(2) 0.084(2) 0.0050(18) 0.043(2) -0.0150(18)
C65 0.0592(19) 0.068(2) 0.064(2) -0.0069(17) 0.0324(16) -0.0115(16)
C66 0.072(3) 0.088(3) 0.151(5) 0.034(3) 0.047(3) 0.011(2)

loop_
_atom_type_symbol
_atom_type_description
_atom_type_scat_dispersion_real
_atom_type_scat_dispersion_imag
_atom_type_scat_source
C C 0.0033 0.0016 'International Tables Vol C Tables 4.2.6.8 and 6.1.1.4'
H H 0.0000 0.0000 'International Tables Vol C Tables 4.2.6.8 and 6.1.1.4'
Au Au -2.0133 8.8022 'International Tables Vol C Tables 4.2.6.8 and 6.1.1.4'
Co Co 0.3494 0.9721 'International Tables Vol C Tables 4.2.6.8 and 6.1.1.4'
F F 0.0171 0.0103 'International Tables Vol C Tables 4.2.6.8 and 6.1.1.4'
N N 0.0061 0.0033 'International Tables Vol C Tables 4.2.6.8 and 6.1.1.4'
P P 0.1023 0.0942 'International Tables Vol C Tables 4.2.6.8 and 6.1.1.4'

loop_
_geom_angle_atom_site_label_1
_geom_angle_atom_site_label_2
_geom_angle_atom_site_label_3
_geom_angle
_geom_angle_site_symmetry_1
_geom_angle_site_symmetry_3
_geom_angle_publ_flag
C11 Au1 C1 177.15(8) . . ?
C10 Au2 C38 179.03(8) . . ?
C5 Co1 C2 68.00(11) . . ?
C5 Co1 C1 40.74(9) . . ?
C5 Co1 C8 134.10(11) . . ?
C5 Co1 C10 113.75(10) . . ?
C4 Co1 C5 41.10(10) . . ?
C4 Co1 C2 68.87(12) . . ?
C4 Co1 C1 69.66(9) . . ?
C4 Co1 C6 113.39(10) . . ?
C4 Co1 C8 173.98(13) . . ?
C4 Co1 C9 133.85(12) . . ?
C4 Co1 C10 108.02(10) . . ?
C3 Co1 C5 68.78(12) . . ?
C3 Co1 C4 40.91(13) . . ?
C3 Co1 C2 41.37(10) . . ?
C3 Co1 C1 69.87(9) . . ?
C3 Co1 C6 108.67(10) . . ?
C3 Co1 C7 113.56(13) . . ?
C3 Co1 C8 144.62(13) . . ?
C3 Co1 C9 173.20(11) . . ?
C3 Co1 C10 132.64(10) . . ?
C2 Co1 C1 40.91(9) . . ?
C2 Co1 C10 173.49(9) . . ?
C6 Co1 C5 144.86(10) . . ?
C6 Co1 C2 134.27(10) . . ?
C6 Co1 C1 173.88(9) . . ?
C6 Co1 C8 68.79(10) . . ?
C6 Co1 C10 40.91(8) . . ?
C7 Co1 C5 173.37(11) . . ?
C7 Co1 C4 144.51(12) . . ?
C7 Co1 C2 109.31(11) . . ?
C7 Co1 C1 133.34(10) . . ?
C7 Co1 C6 41.26(10) . . ?
C7 Co1 C8 40.63(11) . . ?
C7 Co1 C9 68.53(11) . . ?
C7 Co1 C10 69.64(9) . . ?
C8 Co1 C2 113.99(10) . . ?
C8 Co1 C1 108.73(9) . . ?
C8 Co1 C10 69.68(9) . . ?
C9 Co1 C5 109.90(10) . . ?
C9 Co1 C2 144.98(9) . . ?
C9 Co1 C1 113.80(9) . . ?
C9 Co1 C6 68.30(9) . . ?
C9 Co1 C8 40.93(10) . . ?
C9 Co1 C10 41.17(8) . . ?
C10 Co1 C1 144.29(9) . . ?
C11 N1 C12 110.90(18) . . ?
C11 N1 C14 123.45(18) . . ?
C12 N1 C14 125.54(18) . . ?
C11 N2 C13 111.40(18) . . ?
C11 N2 C26 122.90(17) . . ?
C13 N2 C26 125.69(18) . . ?
C38 N3 C39 111.24(17) . . ?
C38 N3 C41 124.66(17) . . ?
C39 N3 C41 123.96(17) . . ?
C38 N4 C40 111.20(17) . . ?
C38 N4 C53 124.27(16) . . ?
C40 N4 C53 124.42(16) . . ?
Co1 C5 H1 124.8 . . ?
C4 C5 Co1 69.09(14) . . ?
C4 C5 H1 124.8 . . ?
C4 C5 C1 110.4(2) . . ?
C1 C5 Co1 71.50(13) . . ?
C1 C5 H1 124.8 . . ?
Co1 C4 H2 126.2 . . ?
C5 C4 Co1 69.81(13) . . ?
C5 C4 H2 126.2 . . ?
C3 C4 Co1 69.23(15) . . ?
C3 C4 C5 107.5(2) . . ?
C3 C4 H2 126.2 . . ?
Co1 C3 H3 126.1 . . ?
C4 C3 Co1 69.86(14) . . ?
C4 C3 H3 126.1 . . ?
C4 C3 C2 107.7(2) . . ?
C2 C3 Co1 70.04(13) . . ?
C2 C3 H3 126.1 . . ?
Co1 C2 H4 125.1 . . ?
C3 C2 Co1 68.58(13) . . ?
C3 C2 H4 125.1 . . ?
C3 C2 C1 109.7(2) . . ?
C1 C2 Co1 71.34(12) . . ?
C1 C2 H4 125.1 . . ?
Au1 C1 Co1 121.39(10) . . ?
C5 C1 Au1 126.20(18) . . ?
C5 C1 Co1 67.76(12) . . ?
C5 C1 C2 104.7(2) . . ?
C2 C1 Au1 128.47(18) . . ?
C2 C1 Co1 67.75(12) . . ?
Co1 C6 H6 125.2 . . ?
C7 C6 Co1 68.99(13) . . ?
C7 C6 H6 125.2 . . ?
C7 C6 C10 109.5(2) . . ?
C10 C6 Co1 71.11(12) . . ?
C10 C6 H6 125.2 . . ?
Co1 C7 H7 125.9 . . ?
C6 C7 Co1 69.75(13) . . ?
C6 C7 H7 125.9 . . ?
C8 C7 Co1 70.15(14) . . ?
C8 C7 C6 108.2(2) . . ?
C8 C7 H7 125.9 . . ?
Co1 C8 H8 126.2 . . ?
C7 C8 Co1 69.21(14) . . ?
C7 C8 H8 126.2 . . ?
C7 C8 C9 107.5(2) . . ?
C9 C8 Co1 69.43(12) . . ?
C9 C8 H8 126.2 . . ?
Co1 C9 H9 125.0 . . ?
C8 C9 Co1 69.64(13) . . ?
C8 C9 H9 125.0 . . ?
C8 C9 C10 110.0(2) . . ?
C10 C9 Co1 70.99(11) . . ?
C10 C9 H9 125.0 . . ?
Au2 C10 Co1 124.52(9) . . ?
C6 C10 Au2 129.37(16) . . ?
C6 C10 Co1 67.98(11) . . ?
C6 C10 C9 104.80(19) . . ?
C9 C10 Au2 125.67(16) . . ?
C9 C10 Co1 67.84(11) . . ?
N1 C11 Au1 127.01(15) . . ?
N2 C11 Au1 128.26(15) . . ?
N2 C11 N1 104.67(17) . . ?
N1 C12 H12 126.7 . . ?
C13 C12 N1 106.7(2) . . ?
C13 C12 H12 126.7 . . ?
N2 C13 H13 126.8 . . ?
C12 C13 N2 106.3(2) . . ?
C12 C13 H13 126.8 . . ?
C15 C14 N1 117.5(2) . . ?
C19 C14 N1 118.9(2) . . ?
C19 C14 C15 123.5(2) . . ?
C14 C15 C20 122.2(2) . . ?
C16 C15 C14 116.4(3) . . ?
C16 C15 C20 121.4(3) . . ?
C15 C16 H16 119.3 . . ?
C17 C16 C15 121.3(3) . . ?
C17 C16 H16 119.3 . . ?
C16 C17 H17 119.5 . . ?
C18 C17 C16 121.0(3) . . ?
C18 C17 H17 119.5 . . ?
C17 C18 H18 119.7 . . ?
C17 C18 C19 120.7(3) . . ?
C19 C18 H18 119.7 . . ?
C14 C19 C18 117.2(3) . . ?
C14 C19 C23 122.0(2) . . ?
C18 C19 C23 120.9(3) . . ?
C15 C20 H20 107.7 . . ?
C15 C20 C21 111.3(2) . . ?
C15 C20 C22 110.9(3) . . ?
C21 C20 H20 107.7 . . ?
C21 C20 C22 111.3(3) . . ?
C22 C20 H20 107.7 . . ?
C20 C21 H21A 109.5 . . ?
C20 C21 H21B 109.5 . . ?
C20 C21 H21C 109.5 . . ?
H21A C21 H21B 109.5 . . ?
H21A C21 H21C 109.5 . . ?
H21B C21 H21C 109.5 . . ?
C20 C22 H22A 109.5 . . ?
C20 C22 H22B 109.5 . . ?
C20 C22 H22C 109.5 . . ?
H22A C22 H22B 109.5 . . ?
H22A C22 H22C 109.5 . . ?
H22B C22 H22C 109.5 . . ?
C19 C23 H23 107.8 . . ?
C19 C23 C24 111.1(3) . . ?
C19 C23 C25 111.2(3) . . ?
C24 C23 H23 107.8 . . ?
C24 C23 C25 111.0(3) . . ?
C25 C23 H23 107.8 . . ?
C23 C24 H24A 109.5 . . ?
C23 C24 H24B 109.5 . . ?
C23 C24 H24C 109.5 . . ?
H24A C24 H24B 109.5 . . ?
H24A C24 H24C 109.5 . . ?
H24B C24 H24C 109.5 . . ?
C23 C25 H25A 109.5 . . ?
C23 C25 H25B 109.5 . . ?
C23 C25 H25C 109.5 . . ?
H25A C25 H25B 109.5 . . ?
H25A C25 H25C 109.5 . . ?
H25B C25 H25C 109.5 . . ?
C27 C26 N2 118.6(2) . . ?
C27 C26 C31 123.1(2) . . ?
C31 C26 N2 118.29(19) . . ?
C26 C27 C32 122.0(2) . . ?
C28 C27 C26 117.1(2) . . ?
C28 C27 C32 120.9(2) . . ?
C27 C28 H28 119.5 . . ?
C29 C28 C27 121.0(2) . . ?
C29 C28 H28 119.5 . . ?
C28 C29 H29 119.6 . . ?
C28 C29 C30 120.8(2) . . ?
C30 C29 H29 119.6 . . ?
C29 C30 H30 119.5 . . ?
C29 C30 C31 120.9(2) . . ?
C31 C30 H30 119.5 . . ?
C26 C31 C35 122.1(2) . . ?
C30 C31 C26 117.0(2) . . ?
C30 C31 C35 120.8(2) . . ?
C27 C32 H32 107.7 . . ?
C27 C32 C34 108.0(3) . . ?
C33 C32 C27 112.4(3) . . ?
C33 C32 H32 107.7 . . ?
C33 C32 C34 113.0(4) . . ?
C34 C32 H32 107.7 . . ?
C32 C33 H33A 109.5 . . ?
C32 C33 H33B 109.5 . . ?
C32 C33 H33C 109.5 . . ?
H33A C33 H33B 109.5 . . ?
H33A C33 H33C 109.5 . . ?
H33B C33 H33C 109.5 . . ?
C32 C34 H34A 109.5 . . ?
C32 C34 H34B 109.5 . . ?
C32 C34 H34C 109.5 . . ?
H34A C34 H34B 109.5 . . ?
H34A C34 H34C 109.5 . . ?
H34B C34 H34C 109.5 . . ?
C31 C35 H35 107.7 . . ?
C31 C35 C36 110.1(2) . . ?
C31 C35 C37 111.2(3) . . ?
C36 C35 H35 107.7 . . ?
C36 C35 C37 112.2(3) . . ?
C37 C35 H35 107.7 . . ?
C35 C36 H36A 109.5 . . ?
C35 C36 H36B 109.5 . . ?
C35 C36 H36C 109.5 . . ?
H36A C36 H36B 109.5 . . ?
H36A C36 H36C 109.5 . . ?
H36B C36 H36C 109.5 . . ?
C35 C37 H37A 109.5 . . ?
C35 C37 H37B 109.5 . . ?
C35 C37 H37C 109.5 . . ?
H37A C37 H37B 109.5 . . ?
H37A C37 H37C 109.5 . . ?
H37B C37 H37C 109.5 . . ?
N3 C38 Au2 128.52(14) . . ?
N3 C38 N4 104.18(16) . . ?
N4 C38 Au2 127.26(14) . . ?
N3 C39 H39 126.7 . . ?
C40 C39 N3 106.68(18) . . ?
C40 C39 H39 126.7 . . ?
N4 C40 H40 126.7 . . ?
C39 C40 N4 106.70(18) . . ?
C39 C40 H40 126.7 . . ?
C42 C41 N3 118.0(2) . . ?
C46 C41 N3 118.29(19) . . ?
C46 C41 C42 123.7(2) . . ?
C41 C42 C43 116.7(2) . . ?
C41 C42 C47 122.6(2) . . ?
C43 C42 C47 120.8(2) . . ?
C42 C43 H43 119.3 . . ?
C44 C43 C42 121.3(2) . . ?
C44 C43 H43 119.3 . . ?
C43 C44 H44 119.7 . . ?
C43 C44 C45 120.6(2) . . ?
C45 C44 H44 119.7 . . ?
C44 C45 H45 119.4 . . ?
C44 C45 C46 121.3(3) . . ?
C46 C45 H45 119.4 . . ?
C41 C46 C45 116.5(2) . . ?
C41 C46 C50 122.30(19) . . ?
C45 C46 C50 121.2(2) . . ?
C42 C47 H47 107.4 . . ?
C42 C47 C49 111.0(2) . . ?
C48 C47 C42 112.6(2) . . ?
C48 C47 H47 107.4 . . ?
C48 C47 C49 110.7(3) . . ?
C49 C47 H47 107.4 . . ?
C47 C48 H48A 109.5 . . ?
C47 C48 H48B 109.5 . . ?
C47 C48 H48C 109.5 . . ?
H48A C48 H48B 109.5 . . ?
H48A C48 H48C 109.5 . . ?
H48B C48 H48C 109.5 . . ?
C47 C49 H49A 109.5 . . ?
C47 C49 H49B 109.5 . . ?
C47 C49 H49C 109.5 . . ?
H49A C49 H49B 109.5 . . ?
H49A C49 H49C 109.5 . . ?
H49B C49 H49C 109.5 . . ?
C46 C50 H50 107.8 . . ?
C46 C50 C51 109.7(2) . . ?
C46 C50 C52 112.6(2) . . ?
C51 C50 H50 107.8 . . ?
C52 C50 H50 107.8 . . ?
C52 C50 C51 110.8(2) . . ?
C50 C51 H51A 109.5 . . ?
C50 C51 H51B 109.5 . . ?
C50 C51 H51C 109.5 . . ?
H51A C51 H51B 109.5 . . ?
H51A C51 H51C 109.5 . . ?
H51B C51 H51C 109.5 . . ?
C50 C52 H52A 109.5 . . ?
C50 C52 H52B 109.5 . . ?
C50 C52 H52C 109.5 . . ?
H52A C52 H52B 109.5 . . ?
H52A C52 H52C 109.5 . . ?
H52B C52 H52C 109.5 . . ?
C54 C53 N4 118.01(17) . . ?
C54 C53 C58 123.47(18) . . ?
C58 C53 N4 118.51(17) . . ?
C53 C54 C59 122.24(19) . . ?
C55 C54 C53 116.9(2) . . ?
C55 C54 C59 120.8(2) . . ?
C54 C55 H55 119.3 . . ?
C56 C55 C54 121.4(2) . . ?
C56 C55 H55 119.3 . . ?
C55 C56 H56 119.8 . . ?
C57 C56 C55 120.3(2) . . ?
C57 C56 H56 119.8 . . ?
C56 C57 H57 119.5 . . ?
C56 C57 C58 121.1(2) . . ?
C58 C57 H57 119.5 . . ?
C53 C58 C62 122.27(19) . . ?
C57 C58 C53 116.79(19) . . ?
C57 C58 C62 120.94(19) . . ?
C54 C59 H59 107.7 . . ?
C54 C59 C60 110.7(2) . . ?
C54 C59 C61 112.1(2) . . ?
C60 C59 H59 107.7 . . ?
C60 C59 C61 110.8(2) . . ?
C61 C59 H59 107.7 . . ?
C59 C60 H60A 109.5 . . ?
C59 C60 H60B 109.5 . . ?
C59 C60 H60C 109.5 . . ?
H60A C60 H60B 109.5 . . ?
H60A C60 H60C 109.5 . . ?
H60B C60 H60C 109.5 . . ?
C59 C61 H61A 109.5 . . ?
C59 C61 H61B 109.5 . . ?
C59 C61 H61C 109.5 . . ?
H61A C61 H61B 109.5 . . ?
H61A C61 H61C 109.5 . . ?
H61B C61 H61C 109.5 . . ?
C58 C62 H62 107.8 . . ?
C58 C62 C63 110.4(2) . . ?
C58 C62 C64 112.5(2) . . ?
C63 C62 H62 107.8 . . ?
C64 C62 H62 107.8 . . ?
C64 C62 C63 110.4(2) . . ?
C62 C63 H63A 109.5 . . ?
C62 C63 H63B 109.5 . . ?
C62 C63 H63C 109.5 . . ?
H63A C63 H63B 109.5 . . ?
H63A C63 H63C 109.5 . . ?
H63B C63 H63C 109.5 . . ?
C62 C64 H64A 109.5 . . ?
C62 C64 H64B 109.5 . . ?
C62 C64 H64C 109.5 . . ?
H64A C64 H64B 109.5 . . ?
H64A C64 H64C 109.5 . . ?
H64B C64 H64C 109.5 . . ?
F1 P1 F4 88.91(11) . . ?
F1 P1 F6 89.36(11) . . ?
F2 P1 F1 178.54(13) . . ?
F2 P1 F3 91.28(12) . . ?
F2 P1 F4 89.80(12) . . ?
F2 P1 F5 90.72(13) . . ?
F2 P1 F6 89.92(12) . . ?
F3 P1 F1 89.99(11) . . ?
F3 P1 F4 178.64(12) . . ?
F3 P1 F5 90.59(12) . . ?
F3 P1 F6 90.41(10) . . ?
F4 P1 F6 88.77(10) . . ?
F5 P1 F1 89.98(12) . . ?
F5 P1 F4 90.21(11) . . ?
F5 P1 F6 178.80(13) . . ?
N5 C65 C66 177.5(5) . . ?
C65 C66 H66A 109.5 . . ?
C65 C66 H66B 109.5 . . ?
C65 C66 H66C 109.5 . . ?
H66A C66 H66B 109.5 . . ?
H66A C66 H66C 109.5 . . ?
H66B C66 H66C 109.5 . . ?

loop_
_geom_bond_atom_site_label_1
_geom_bond_atom_site_label_2
_geom_bond_distance
_geom_bond_site_symmetry_2
_geom_bond_publ_flag
Au1 C1 2.023(2) . ?
Au1 C11 2.022(2) . ?
Au2 C10 2.021(2) . ?
Au2 C38 2.021(2) . ?
Co1 C5 2.028(2) . ?
Co1 C4 2.018(2) . ?
Co1 C3 2.010(2) . ?
Co1 C2 2.030(2) . ?
Co1 C1 2.078(2) . ?
Co1 C6 2.027(2) . ?
Co1 C7 2.017(2) . ?
Co1 C8 2.030(2) . ?
Co1 C9 2.027(2) . ?
Co1 C10 2.069(2) . ?
N1 C11 1.353(3) . ?
N1 C12 1.381(3) . ?
N1 C14 1.446(3) . ?
N2 C11 1.347(3) . ?
N2 C13 1.379(3) . ?
N2 C26 1.443(3) . ?
N3 C38 1.351(3) . ?
N3 C39 1.385(3) . ?
N3 C41 1.444(2) . ?
N4 C38 1.355(2) . ?
N4 C40 1.383(3) . ?
N4 C53 1.448(2) . ?
C5 H1 1.0000 . ?
C5 C4 1.420(4) . ?
C5 C1 1.430(3) . ?
C4 H2 1.0000 . ?
C4 C3 1.408(4) . ?
C3 H3 1.0000 . ?
C3 C2 1.427(4) . ?
C2 H4 1.0000 . ?
C2 C1 1.436(3) . ?
C6 H6 1.0000 . ?
C6 C7 1.425(3) . ?
C6 C10 1.432(3) . ?
C7 H7 1.0000 . ?
C7 C8 1.405(4) . ?
C8 H8 1.0000 . ?
C8 C9 1.418(3) . ?
C9 H9 1.0000 . ?
C9 C10 1.440(3) . ?
C12 H12 0.9500 . ?
C12 C13 1.353(3) . ?
C13 H13 0.9500 . ?
C14 C15 1.401(4) . ?
C14 C19 1.394(4) . ?
C15 C16 1.399(4) . ?
C15 C20 1.517(4) . ?
C16 H16 0.9500 . ?
C16 C17 1.375(5) . ?
C17 H17 0.9500 . ?
C17 C18 1.371(5) . ?
C18 H18 0.9500 . ?
C18 C19 1.401(4) . ?
C19 C23 1.516(4) . ?
C20 H20 1.0000 . ?
C20 C21 1.520(4) . ?
C20 C22 1.529(4) . ?
C21 H21A 0.9800 . ?
C21 H21B 0.9800 . ?
C21 H21C 0.9800 . ?
C22 H22A 0.9800 . ?
C22 H22B 0.9800 . ?
C22 H22C 0.9800 . ?
C23 H23 1.0000 . ?
C23 C24 1.527(5) . ?
C23 C25 1.535(4) . ?
C24 H24A 0.9800 . ?
C24 H24B 0.9800 . ?
C24 H24C 0.9800 . ?
C25 H25A 0.9800 . ?
C25 H25B 0.9800 . ?
C25 H25C 0.9800 . ?
C26 C27 1.394(3) . ?
C26 C31 1.396(3) . ?
C27 C28 1.393(3) . ?
C27 C32 1.513(4) . ?
C28 H28 0.9500 . ?
C28 C29 1.370(4) . ?
C29 H29 0.9500 . ?
C29 C30 1.371(4) . ?
C30 H30 0.9500 . ?
C30 C31 1.396(3) . ?
C31 C35 1.510(3) . ?
C32 H32 1.0000 . ?
C32 C33 1.498(6) . ?
C32 C34 1.554(6) . ?
C33 H33A 0.9800 . ?
C33 H33B 0.9800 . ?
C33 H33C 0.9800 . ?
C34 H34A 0.9800 . ?
C34 H34B 0.9800 . ?
C34 H34C 0.9800 . ?
C35 H35 1.0000 . ?
C35 C36 1.520(4) . ?
C35 C37 1.522(4) . ?
C36 H36A 0.9800 . ?
C36 H36B 0.9800 . ?
C36 H36C 0.9800 . ?
C37 H37A 0.9800 . ?
C37 H37B 0.9800 . ?
C37 H37C 0.9800 . ?
C39 H39 0.9500 . ?
C39 C40 1.339(3) . ?
C40 H40 0.9500 . ?
C41 C42 1.396(3) . ?
C41 C46 1.392(3) . ?
C42 C43 1.398(3) . ?
C42 C47 1.520(4) . ?
C43 H43 0.9500 . ?
C43 C44 1.364(4) . ?
C44 H44 0.9500 . ?
C44 C45 1.378(4) . ?
C45 H45 0.9500 . ?
C45 C46 1.399(3) . ?
C46 C50 1.507(3) . ?
C47 H47 1.0000 . ?
C47 C48 1.508(4) . ?
C47 C49 1.525(4) . ?
C48 H48A 0.9800 . ?
C48 H48B 0.9800 . ?
C48 H48C 0.9800 . ?
C49 H49A 0.9800 . ?
C49 H49B 0.9800 . ?
C49 H49C 0.9800 . ?
C50 H50 1.0000 . ?
C50 C51 1.535(4) . ?
C50 C52 1.522(4) . ?
C51 H51A 0.9800 . ?
C51 H51B 0.9800 . ?
C51 H51C 0.9800 . ?
C52 H52A 0.9800 . ?
C52 H52B 0.9800 . ?
C52 H52C 0.9800 . ?
C53 C54 1.395(3) . ?
C53 C58 1.398(3) . ?
C54 C55 1.390(3) . ?
C54 C59 1.522(3) . ?
C55 H55 0.9500 . ?
C55 C56 1.378(3) . ?
C56 H56 0.9500 . ?
C56 C57 1.378(3) . ?
C57 H57 0.9500 . ?
C57 C58 1.398(3) . ?
C58 C62 1.509(3) . ?
C59 H59 1.0000 . ?
C59 C60 1.526(4) . ?
C59 C61 1.526(3) . ?
C60 H60A 0.9800 . ?
C60 H60B 0.9800 . ?
C60 H60C 0.9800 . ?
C61 H61A 0.9800 . ?
C61 H61B 0.9800 . ?
C61 H61C 0.9800 . ?
C62 H62 1.0000 . ?
C62 C63 1.530(4) . ?
C62 C64 1.516(3) . ?
C63 H63A 0.9800 . ?
C63 H63B 0.9800 . ?
C63 H63C 0.9800 . ?
C64 H64A 0.9800 . ?
C64 H64B 0.9800 . ?
C64 H64C 0.9800 . ?
P1 F1 1.595(2) . ?
P1 F2 1.578(2) . ?
P1 F3 1.5834(19) . ?
P1 F4 1.6041(19) . ?
P1 F5 1.5929(19) . ?
P1 F6 1.6068(18) . ?
N5 C65 1.126(4) . ?
C65 C66 1.423(5) . ?
C66 H66A 0.9800 . ?
C66 H66B 0.9800 . ?
C66 H66C 0.9800 . ?

loop_
_geom_torsion_atom_site_label_1
_geom_torsion_atom_site_label_2
_geom_torsion_atom_site_label_3
_geom_torsion_atom_site_label_4
_geom_torsion
_geom_torsion_site_symmetry_1
_geom_torsion_site_symmetry_2
_geom_torsion_site_symmetry_3
_geom_torsion_site_symmetry_4
_geom_torsion_publ_flag
Co1 C5 C4 C3 -59.19(16) . . . . ?
Co1 C5 C1 Au1 -113.46(15) . . . . ?
Co1 C5 C1 C2 57.99(14) . . . . ?
Co1 C4 C3 C2 -60.09(16) . . . . ?
Co1 C3 C2 C1 -59.61(16) . . . . ?
Co1 C2 C1 Au1 113.18(16) . . . . ?
Co1 C2 C1 C5 -58.00(14) . . . . ?
Co1 C6 C7 C8 59.88(16) . . . . ?
Co1 C6 C10 Au2 117.32(16) . . . . ?
Co1 C6 C10 C9 -58.15(13) . . . . ?
Co1 C7 C8 C9 59.08(15) . . . . ?
Co1 C8 C9 C10 59.69(14) . . . . ?
Co1 C9 C10 Au2 -117.45(14) . . . . ?
Co1 C9 C10 C6 58.25(14) . . . . ?
N1 C12 C13 N2 -0.5(3) . . . . ?
N1 C14 C15 C16 178.5(2) . . . . ?
N1 C14 C15 C20 -1.6(3) . . . . ?
N1 C14 C19 C18 -179.0(2) . . . . ?
N1 C14 C19 C23 0.3(3) . . . . ?
N2 C26 C27 C28 -176.1(2) . . . . ?
N2 C26 C27 C32 5.5(4) . . . . ?
N2 C26 C31 C30 176.42(19) . . . . ?
N2 C26 C31 C35 -1.5(3) . . . . ?
N3 C39 C40 N4 -0.1(2) . . . . ?
N3 C41 C42 C43 -179.2(2) . . . . ?
N3 C41 C42 C47 0.3(3) . . . . ?
N3 C41 C46 C45 179.2(2) . . . . ?
N3 C41 C46 C50 -2.8(3) . . . . ?
N4 C53 C54 C55 -179.98(18) . . . . ?
N4 C53 C54 C59 -1.7(3) . . . . ?
N4 C53 C58 C57 179.57(18) . . . . ?
N4 C53 C58 C62 0.4(3) . . . . ?
C5 C4 C3 Co1 59.56(16) . . . . ?
C5 C4 C3 C2 -0.5(3) . . . . ?
C4 C5 C1 Au1 -171.74(15) . . . . ?
C4 C5 C1 Co1 -58.28(16) . . . . ?
C4 C5 C1 C2 -0.3(2) . . . . ?
C4 C3 C2 Co1 59.97(16) . . . . ?
C4 C3 C2 C1 0.4(3) . . . . ?
C3 C2 C1 Au1 171.14(16) . . . . ?
C3 C2 C1 Co1 57.96(16) . . . . ?
C3 C2 C1 C5 0.0(2) . . . . ?
C1 C5 C4 Co1 59.72(16) . . . . ?
C1 C5 C4 C3 0.5(3) . . . . ?
C6 C7 C8 Co1 -59.63(16) . . . . ?
C6 C7 C8 C9 -0.6(3) . . . . ?
C7 C6 C10 Au2 175.76(15) . . . . ?
C7 C6 C10 Co1 58.44(15) . . . . ?
C7 C6 C10 C9 0.3(2) . . . . ?
C7 C8 C9 Co1 -58.94(16) . . . . ?
C7 C8 C9 C10 0.7(2) . . . . ?
C8 C9 C10 Au2 -176.33(14) . . . . ?
C8 C9 C10 Co1 -58.88(15) . . . . ?
C8 C9 C10 C6 -0.6(2) . . . . ?
C10 C6 C7 Co1 -59.72(15) . . . . ?
C10 C6 C7 C8 0.2(3) . . . . ?
C11 N1 C12 C13 0.1(3) . . . . ?
C11 N1 C14 C15 -91.1(3) . . . . ?
C11 N1 C14 C19 87.6(3) . . . . ?
C11 N2 C13 C12 0.8(3) . . . . ?
C11 N2 C26 C27 84.3(3) . . . . ?
C11 N2 C26 C31 -93.6(2) . . . . ?
C12 N1 C11 Au1 -176.78(16) . . . . ?
C12 N1 C11 N2 0.4(2) . . . . ?
C12 N1 C14 C15 84.8(3) . . . . ?
C12 N1 C14 C19 -96.6(3) . . . . ?
C13 N2 C11 Au1 176.40(16) . . . . ?
C13 N2 C11 N1 -0.7(2) . . . . ?
C13 N2 C26 C27 -95.0(3) . . . . ?
C13 N2 C26 C31 87.1(3) . . . . ?
C14 N1 C11 Au1 -0.4(3) . . . . ?
C14 N1 C11 N2 176.8(2) . . . . ?
C14 N1 C12 C13 -176.2(2) . . . . ?
C14 C15 C16 C17 0.5(4) . . . . ?
C14 C15 C20 C21 115.8(3) . . . . ?
C14 C15 C20 C22 -119.7(3) . . . . ?
C14 C19 C23 C24 -111.2(3) . . . . ?
C14 C19 C23 C25 124.6(3) . . . . ?
C15 C14 C19 C18 -0.4(4) . . . . ?
C15 C14 C19 C23 179.0(2) . . . . ?
C15 C16 C17 C18 -0.4(4) . . . . ?
C16 C15 C20 C21 -64.4(3) . . . . ?
C16 C15 C20 C22 60.1(4) . . . . ?
C16 C17 C18 C19 -0.1(4) . . . . ?
C17 C18 C19 C14 0.5(4) . . . . ?
C17 C18 C19 C23 -178.9(3) . . . . ?
C18 C19 C23 C24 68.1(3) . . . . ?
C18 C19 C23 C25 -56.1(4) . . . . ?
C19 C14 C15 C16 -0.1(3) . . . . ?
C19 C14 C15 C20 179.7(2) . . . . ?
C20 C15 C16 C17 -179.4(2) . . . . ?
C26 N2 C11 Au1 -3.0(3) . . . . ?
C26 N2 C11 N1 179.89(18) . . . . ?
C26 N2 C13 C12 -179.8(2) . . . . ?
C26 C27 C28 C29 -0.3(4) . . . . ?
C26 C27 C32 C33 -130.4(4) . . . . ?
C26 C27 C32 C34 104.3(3) . . . . ?
C26 C31 C35 C36 105.8(3) . . . . ?
C26 C31 C35 C37 -129.2(3) . . . . ?
C27 C26 C31 C30 -1.3(3) . . . . ?
C27 C26 C31 C35 -179.2(2) . . . . ?
C27 C28 C29 C30 -1.3(4) . . . . ?
C28 C27 C32 C33 51.3(5) . . . . ?
C28 C27 C32 C34 -74.0(4) . . . . ?
C28 C29 C30 C31 1.6(4) . . . . ?
C29 C30 C31 C26 -0.3(3) . . . . ?
C29 C30 C31 C35 177.6(2) . . . . ?
C30 C31 C35 C36 -72.0(3) . . . . ?
C30 C31 C35 C37 52.9(3) . . . . ?
C31 C26 C27 C28 1.6(4) . . . . ?
C31 C26 C27 C32 -176.8(3) . . . . ?
C32 C27 C28 C29 178.1(3) . . . . ?
C38 N3 C39 C40 0.3(2) . . . . ?
C38 N3 C41 C42 -86.6(3) . . . . ?
C38 N3 C41 C46 94.9(3) . . . . ?
C38 N4 C40 C39 -0.1(2) . . . . ?
C38 N4 C53 C54 86.2(2) . . . . ?
C38 N4 C53 C58 -94.2(2) . . . . ?
C39 N3 C38 Au2 177.61(15) . . . . ?
C39 N3 C38 N4 -0.3(2) . . . . ?
C39 N3 C41 C42 88.9(3) . . . . ?
C39 N3 C41 C46 -89.6(3) . . . . ?
C40 N4 C38 Au2 -177.72(14) . . . . ?
C40 N4 C38 N3 0.2(2) . . . . ?
C40 N4 C53 C54 -89.7(2) . . . . ?
C40 N4 C53 C58 89.9(2) . . . . ?
C41 N3 C38 Au2 -6.4(3) . . . . ?
C41 N3 C38 N4 175.69(18) . . . . ?
C41 N3 C39 C40 -175.75(19) . . . . ?
C41 C42 C43 C44 0.4(4) . . . . ?
C41 C42 C47 C48 118.8(3) . . . . ?
C41 C42 C47 C49 -116.4(3) . . . . ?
C41 C46 C50 C51 -101.8(3) . . . . ?
C41 C46 C50 C52 134.3(2) . . . . ?
C42 C41 C46 C45 0.8(3) . . . . ?
C42 C41 C46 C50 178.9(2) . . . . ?
C42 C43 C44 C45 0.0(5) . . . . ?
C43 C42 C47 C48 -61.7(3) . . . . ?
C43 C42 C47 C49 63.1(3) . . . . ?
C43 C44 C45 C46 0.0(4) . . . . ?
C44 C45 C46 C41 -0.4(4) . . . . ?
C44 C45 C46 C50 -178.4(2) . . . . ?
C45 C46 C50 C51 76.2(3) . . . . ?
C45 C46 C50 C52 -47.8(3) . . . . ?
C46 C41 C42 C43 -0.8(4) . . . . ?
C46 C41 C42 C47 178.7(2) . . . . ?
C47 C42 C43 C44 -179.1(3) . . . . ?
C53 N4 C38 Au2 5.9(3) . . . . ?
C53 N4 C38 N3 -176.17(17) . . . . ?
C53 N4 C40 C39 176.31(18) . . . . ?
C53 C54 C55 C56 0.2(3) . . . . ?
C53 C54 C59 C60 -103.6(2) . . . . ?
C53 C54 C59 C61 132.1(2) . . . . ?
C53 C58 C62 C63 108.8(3) . . . . ?
C53 C58 C62 C64 -127.4(2) . . . . ?
C54 C53 C58 C57 -0.8(3) . . . . ?
C54 C53 C58 C62 -180.0(2) . . . . ?
C54 C55 C56 C57 -0.3(4) . . . . ?
C55 C54 C59 C60 74.6(3) . . . . ?
C55 C54 C59 C61 -49.6(3) . . . . ?
C55 C56 C57 C58 -0.1(4) . . . . ?
C56 C57 C58 C53 0.6(3) . . . . ?
C56 C57 C58 C62 179.9(2) . . . . ?
C57 C58 C62 C63 -70.4(3) . . . . ?
C57 C58 C62 C64 53.4(3) . . . . ?
C58 C53 C54 C55 0.4(3) . . . . ?
C58 C53 C54 C59 178.7(2) . . . . ?
C59 C54 C55 C56 -178.1(2) . . . . ?
